data_7028263
loop_
_publ_author_name
'Chaubey, Bimba'
'Mobin, Shaikh M.'
'Balakrishna, Maravanji S.'

_publ_section_title
;
 P-Cl bond-induced lactamization of 2(2'-hydroxyl)phenyloxazoline to form
 a cyclic phosphinite,
 3-(2-chloroethyl)-2-phenyl-2H-benzo[e][1,3,2]oxaza-phosphinin-4(3H)-one:
 synthesis, structural studies and transition metal complexes.
;
_journal_issue 2
_journal_name_full 'Dalton transactions (Cambridge, England : 2003)'
_journal_page_first 584
_journal_page_last 591
_journal_paper_doi 10.1039/c3dt52223g
_journal_volume 43
_journal_year 2014
_chemical_formula_sum 'C24 H21 Cl2 N2 O4 P Pd'
_chemical_formula_weight 609.70
_chemical_name_systematic
;
 ?
;
_space_group_IT_number 15
_symmetry_cell_setting monoclinic
_symmetry_space_group_name_Hall '-C 2yc'
_symmetry_space_group_name_H-M 'C 1 2/c 1'
_atom_sites_solution_hydrogens geom
_atom_sites_solution_primary direct
_atom_sites_solution_secondary difmap
_audit_creation_method SHELXL-97
_cell_angle_alpha 90.00
_cell_angle_beta 95.0960(10)
_cell_angle_gamma 90.00
_cell_formula_units_Z 8
_cell_length_a 16.9050(2)
_cell_length_b 15.6580(2)
_cell_length_c 17.4771(2)
_cell_measurement_reflns_used 13976
_cell_measurement_temperature 150(2)
_cell_measurement_theta_max 32.6200
_cell_measurement_theta_min 3.4594
_cell_volume 4607.88(10)
_computing_cell_refinement 'CrysAlis RED, Oxford Diffraction Ltd.,'
_computing_data_collection 'CrysAlis CCD, Oxford Diffraction Ltd.,'
_computing_data_reduction 'CrysAlis RED, Oxford Diffraction Ltd.,'
_computing_molecular_graphics Ortep3
_computing_publication_material Shelx97
_computing_structure_refinement 'SHELXL-97 (Sheldrick, 1997)'
_computing_structure_solution 'SHELXS-97 (Sheldrick, 1997)'
_diffrn_ambient_temperature 150(2)
_diffrn_detector_area_resol_mean 15.9948
_diffrn_measured_fraction_theta_full 0.998
_diffrn_measured_fraction_theta_max 0.998
_diffrn_measurement_device_type 'OXFORD DIFFRACTION XCALIBUR-S'
_diffrn_measurement_method \w/q-scan
_diffrn_radiation_monochromator graphite
_diffrn_radiation_source 'Enhance (Mo) X-ray Source'
_diffrn_radiation_type MoK\a
_diffrn_radiation_wavelength 0.71073
_diffrn_reflns_av_R_equivalents 0.0263
_diffrn_reflns_av_sigmaI/netI 0.0236
_diffrn_reflns_limit_h_max 18
_diffrn_reflns_limit_h_min -20
_diffrn_reflns_limit_k_max 18
_diffrn_reflns_limit_k_min -18
_diffrn_reflns_limit_l_max 20
_diffrn_reflns_limit_l_min -20
_diffrn_reflns_number 16661
_diffrn_reflns_theta_full 25.00
_diffrn_reflns_theta_max 25.00
_diffrn_reflns_theta_min 3.50
_exptl_absorpt_coefficient_mu 1.143
_exptl_absorpt_correction_T_max 0.7953
_exptl_absorpt_correction_T_min 0.7041
_exptl_absorpt_correction_type multi-scan
_exptl_absorpt_process_details
;
CrysAlis RED, Oxford Diffraction Ltd.,
Version 1.171.31.7 (release 18-10-2006 CrysAlis171 .NET)
(compiled Oct 18 2006,16:28:17)
Empirical absorption correction using spherical harmonics,
 implemented in SCALE3 ABSPACK scaling algorithm.
;
_exptl_crystal_colour yellow
_exptl_crystal_density_diffrn 1.758
_exptl_crystal_density_method 'not measured'
_exptl_crystal_description block
_exptl_crystal_F_000 2448
_exptl_crystal_size_max 0.33
_exptl_crystal_size_mid 0.28
_exptl_crystal_size_min 0.21
_refine_diff_density_max 0.374
_refine_diff_density_min -0.456
_refine_diff_density_rms 0.064
_refine_ls_extinction_method none
_refine_ls_goodness_of_fit_ref 1.095
_refine_ls_hydrogen_treatment riding
_refine_ls_matrix_type full
_refine_ls_number_parameters 309
_refine_ls_number_reflns 4060
_refine_ls_number_restraints 0
_refine_ls_restrained_S_all 1.095
_refine_ls_R_factor_all 0.0266
_refine_ls_R_factor_gt 0.0221
_refine_ls_shift/su_max 0.001
_refine_ls_shift/su_mean 0.000
_refine_ls_structure_factor_coef Fsqd
_refine_ls_weighting_details 'calc w=1/[\s^2^(Fo^2^)+(0.0358P)^2^+0.1109P] where P=(Fo^2^+2Fc^2^)/3'
_refine_ls_weighting_scheme calc
_refine_ls_wR_factor_gt 0.0595
_refine_ls_wR_factor_ref 0.0604
_reflns_number_gt 3532
_reflns_number_total 4060
_reflns_threshold_expression >2sigma(I)
_cod_data_source_file c3dt52223g.txt
_cod_data_source_block msb057
_cod_depositor_comments
;
The following automatic conversions were performed:

'_symmetry_cell_setting' value 'Monoclinic' changed to 'monoclinic'
according to
/usr/data/users/saulius/automatic-downloads/current/RSC/lib/dictionaries/cif_core.dic
dictionary named 'cif_core.dic' version 2.4.2 from 2011-04-26.

Automatic conversion script
Id: cif_fix_values 2281 2013-09-26 08:29:07Z andrius 
;
_cod_original_sg_symbol_H-M 'C 2/c'
_cod_database_code 7028263

loop_
_symmetry_equiv_pos_as_xyz
'x, y, z'
'-x, y, -z+1/2'
'x+1/2, y+1/2, z'
'-x+1/2, y+1/2, -z+1/2'
'-x, -y, -z'
'x, -y, z-1/2'
'-x+1/2, -y+1/2, -z'
'x+1/2, -y+1/2, z-1/2'

loop_
_atom_site_label
_atom_site_type_symbol
_atom_site_fract_x
_atom_site_fract_y
_atom_site_fract_z
_atom_site_U_iso_or_equiv
_atom_site_adp_type
_atom_site_occupancy
_atom_site_symmetry_multiplicity
_atom_site_calc_flag
_atom_site_refinement_flags
Pd2 Pd 0.7500 -0.2500 0.5000 0.01766(8) Uani 1 2 d S
Pd1 Pd 1.0000 0.017823(14) 0.2500 0.01363(8) Uani 1 2 d S
Cl1 Cl 0.91234(3) 0.12356(3) 0.28663(3) 0.02103(13) Uani 1 1 d .
Cl2 Cl 0.65672(3) 0.01540(4) 0.41656(3) 0.02699(15) Uani 1 1 d .
P1 P 0.91380(3) -0.07690(3) 0.29023(3) 0.01505(13) Uani 1 1 d .
O1 O 0.94606(9) -0.17263(9) 0.30761(8) 0.0178(3) Uani 1 1 d .
O2 O 0.90257(10) -0.05375(11) 0.50664(9) 0.0252(4) Uani 1 1 d .
O3 O 0.77581(10) -0.28827(11) 0.39712(9) 0.0264(4) Uani 1 1 d .
O4 O 0.97744(9) -0.34137(10) 0.55619(9) 0.0257(4) Uani 1 1 d .
N1 N 0.87853(10) -0.05582(12) 0.37649(10) 0.0161(4) Uani 1 1 d .
N2 N 0.85958(11) -0.27681(12) 0.54400(10) 0.0197(4) Uani 1 1 d .
C1 C 1.00094(13) -0.18216(14) 0.37190(13) 0.0182(5) Uani 1 1 d .
C2 C 1.06189(15) -0.24003(14) 0.36748(14) 0.0237(5) Uani 1 1 d .
H2 H 1.0665 -0.2726 0.3222 0.028 Uiso 1 1 calc R
C3 C 1.11640(15) -0.24927(15) 0.43128(15) 0.0277(6) Uani 1 1 d .
H3 H 1.1591 -0.2885 0.4294 0.033 Uiso 1 1 calc R
C4 C 1.10958(15) -0.20231(15) 0.49758(14) 0.0268(6) Uani 1 1 d .
H4 H 1.1481 -0.2085 0.5402 0.032 Uiso 1 1 calc R
C5 C 1.04684(14) -0.14648(15) 0.50177(13) 0.0239(5) Uani 1 1 d .
H5 H 1.0413 -0.1157 0.5478 0.029 Uiso 1 1 calc R
C6 C 0.99123(13) -0.13525(14) 0.43788(13) 0.0192(5) Uani 1 1 d .
C7 C 0.92211(14) -0.07811(14) 0.44500(13) 0.0194(5) Uani 1 1 d .
C8 C 0.80788(13) -0.00063(14) 0.38242(13) 0.0189(5) Uani 1 1 d .
H8A H 0.7916 0.0252 0.3318 0.023 Uiso 1 1 calc R
H8B H 0.8213 0.0461 0.4194 0.023 Uiso 1 1 calc R
C9 C 0.74025(13) -0.05310(15) 0.40886(14) 0.0218(5) Uani 1 1 d .
H9A H 0.7565 -0.0795 0.4593 0.026 Uiso 1 1 calc R
H9B H 0.7260 -0.0993 0.3715 0.026 Uiso 1 1 calc R
C10 C 0.82856(13) -0.09446(14) 0.22431(12) 0.0179(5) Uani 1 1 d .
C11 C 0.77479(13) -0.15993(14) 0.23796(13) 0.0212(5) Uani 1 1 d .
H11 H 0.7832 -0.1949 0.2824 0.025 Uiso 1 1 calc R
C12 C 0.70988(14) -0.17271(16) 0.18605(14) 0.0271(6) Uani 1 1 d .
H12 H 0.6734 -0.2172 0.1946 0.033 Uiso 1 1 calc R
C13 C 0.69699(15) -0.12145(16) 0.12142(14) 0.0277(6) Uani 1 1 d .
H13 H 0.6513 -0.1301 0.0865 0.033 Uiso 1 1 calc R
C14 C 0.75058(15) -0.05797(16) 0.10787(14) 0.0291(6) Uani 1 1 d .
H14 H 0.7420 -0.0235 0.0631 0.035 Uiso 1 1 calc R
C15 C 0.81673(14) -0.04406(15) 0.15896(13) 0.0221(5) Uani 1 1 d .
H15 H 0.8536 -0.0004 0.1494 0.026 Uiso 1 1 calc R
C16 C 0.83374(14) -0.34112(14) 0.38429(13) 0.0217(5) Uani 1 1 d .
C17 C 0.83137(15) -0.37726(16) 0.30978(14) 0.0262(6) Uani 1 1 d .
H17 H 0.7895 -0.3622 0.2724 0.031 Uiso 1 1 calc R
C18 C 0.88869(16) -0.43382(17) 0.29065(14) 0.0307(6) Uani 1 1 d .
H18 H 0.8857 -0.4573 0.2403 0.037 Uiso 1 1 calc R
C19 C 0.95074(15) -0.45708(16) 0.34375(15) 0.0295(6) Uani 1 1 d .
H19 H 0.9897 -0.4967 0.3302 0.035 Uiso 1 1 calc R
C20 C 0.95542(14) -0.42248(15) 0.41596(14) 0.0252(5) Uani 1 1 d .
H20 H 0.9980 -0.4384 0.4523 0.030 Uiso 1 1 calc R
C21 C 0.89820(13) -0.36364(14) 0.43728(13) 0.0205(5) Uani 1 1 d .
C22 C 0.90862(13) -0.32562(14) 0.51306(13) 0.0194(5) Uani 1 1 d .
C23 C 0.89681(15) -0.24613(15) 0.61882(14) 0.0261(6) Uani 1 1 d .
H23A H 0.8608 -0.2534 0.6600 0.031 Uiso 1 1 calc R
H23B H 0.9125 -0.1854 0.6161 0.031 Uiso 1 1 calc R
C24 C 0.96878(15) -0.30372(16) 0.63145(14) 0.0298(6) Uani 1 1 d .
H24A H 1.0166 -0.2704 0.6495 0.036 Uiso 1 1 calc R
H24B H 0.9601 -0.3486 0.6698 0.036 Uiso 1 1 calc R

loop_
_atom_site_aniso_label
_atom_site_aniso_U_11
_atom_site_aniso_U_22
_atom_site_aniso_U_33
_atom_site_aniso_U_23
_atom_site_aniso_U_13
_atom_site_aniso_U_12
Pd2 0.01961(15) 0.01787(14) 0.01553(13) 0.00024(10) 0.00178(10) 0.00172(9)
Pd1 0.01493(14) 0.01295(13) 0.01312(13) 0.000 0.00196(9) 0.000
Cl1 0.0237(3) 0.0167(3) 0.0236(3) 0.0008(2) 0.0069(2) 0.0041(2)
Cl2 0.0184(3) 0.0383(4) 0.0246(3) 0.0026(3) 0.0041(2) 0.0058(2)
P1 0.0159(3) 0.0152(3) 0.0142(3) 0.0008(2) 0.0023(2) -0.0002(2)
O1 0.0201(9) 0.0157(8) 0.0175(8) 0.0004(7) 0.0010(6) 0.0011(6)
O2 0.0300(10) 0.0294(9) 0.0165(8) -0.0012(8) 0.0030(7) 0.0029(7)
O3 0.0281(10) 0.0331(10) 0.0176(8) -0.0022(8) 0.0007(7) 0.0124(8)
O4 0.0192(9) 0.0297(9) 0.0274(9) -0.0023(8) -0.0021(7) 0.0010(7)
N1 0.0149(10) 0.0181(10) 0.0157(9) 0.0018(8) 0.0030(8) 0.0011(7)
N2 0.0221(11) 0.0199(10) 0.0170(9) -0.0005(8) 0.0001(8) -0.0013(8)
C1 0.0189(13) 0.0157(11) 0.0202(12) 0.0063(10) 0.0030(9) -0.0032(9)
C2 0.0254(14) 0.0184(12) 0.0280(13) 0.0034(10) 0.0060(11) 0.0015(9)
C3 0.0231(14) 0.0215(12) 0.0387(15) 0.0121(12) 0.0037(12) 0.0069(10)
C4 0.0235(14) 0.0252(13) 0.0306(13) 0.0091(12) -0.0042(11) -0.0010(10)
C5 0.0277(14) 0.0226(13) 0.0207(12) 0.0050(10) -0.0014(10) -0.0047(10)
C6 0.0209(13) 0.0165(11) 0.0200(11) 0.0056(10) 0.0001(10) -0.0028(9)
C7 0.0224(13) 0.0167(12) 0.0191(12) 0.0026(10) 0.0024(10) -0.0035(9)
C8 0.0184(12) 0.0182(11) 0.0206(12) 0.0000(10) 0.0047(10) 0.0038(9)
C9 0.0184(13) 0.0208(12) 0.0270(12) -0.0009(11) 0.0059(10) 0.0016(9)
C10 0.0178(12) 0.0191(12) 0.0170(11) -0.0015(10) 0.0019(9) 0.0011(9)
C11 0.0234(13) 0.0214(12) 0.0193(11) 0.0005(10) 0.0040(10) -0.0017(9)
C12 0.0261(14) 0.0265(13) 0.0288(13) -0.0063(11) 0.0026(11) -0.0089(10)
C13 0.0242(14) 0.0333(14) 0.0240(13) -0.0070(11) -0.0072(11) -0.0019(11)
C14 0.0371(16) 0.0264(13) 0.0219(13) 0.0026(11) -0.0072(11) 0.0016(11)
C15 0.0238(13) 0.0207(12) 0.0214(12) -0.0004(10) -0.0002(10) -0.0039(10)
C16 0.0241(13) 0.0196(12) 0.0220(12) 0.0033(10) 0.0057(10) -0.0002(10)
C17 0.0305(15) 0.0289(14) 0.0194(12) 0.0007(11) 0.0029(10) 0.0013(10)
C18 0.0415(17) 0.0305(14) 0.0216(13) -0.0046(11) 0.0114(12) 0.0020(12)
C19 0.0291(15) 0.0288(14) 0.0320(14) -0.0048(12) 0.0111(12) 0.0054(11)
C20 0.0215(14) 0.0265(13) 0.0277(13) 0.0045(11) 0.0042(10) -0.0012(10)
C21 0.0210(13) 0.0193(12) 0.0216(12) 0.0012(10) 0.0052(10) -0.0034(9)
C22 0.0178(13) 0.0181(11) 0.0227(12) 0.0050(10) 0.0032(10) -0.0028(9)
C23 0.0278(15) 0.0294(14) 0.0206(12) -0.0055(11) -0.0010(11) 0.0000(10)
C24 0.0298(15) 0.0324(14) 0.0257(13) -0.0071(12) -0.0068(11) 0.0014(11)

loop_
_atom_type_symbol
_atom_type_description
_atom_type_scat_dispersion_real
_atom_type_scat_dispersion_imag
_atom_type_scat_source
C C 0.0033 0.0016 'International Tables Vol C Tables 4.2.6.8 and 6.1.1.4'
H H 0.0000 0.0000 'International Tables Vol C Tables 4.2.6.8 and 6.1.1.4'
N N 0.0061 0.0033 'International Tables Vol C Tables 4.2.6.8 and 6.1.1.4'
O O 0.0106 0.0060 'International Tables Vol C Tables 4.2.6.8 and 6.1.1.4'
P P 0.1023 0.0942 'International Tables Vol C Tables 4.2.6.8 and 6.1.1.4'
Cl Cl 0.1484 0.1585 'International Tables Vol C Tables 4.2.6.8 and 6.1.1.4'
Pd Pd -0.9988 1.0072 'International Tables Vol C Tables 4.2.6.8 and 6.1.1.4'

loop_
_geom_angle_atom_site_label_1
_geom_angle_atom_site_label_2
_geom_angle_atom_site_label_3
_geom_angle
_geom_angle_site_symmetry_1
_geom_angle_site_symmetry_3
O3 Pd2 O3 180.0 7_646 .
O3 Pd2 N2 90.83(7) 7_646 7_646
O3 Pd2 N2 89.17(7) . 7_646
O3 Pd2 N2 89.17(7) 7_646 .
O3 Pd2 N2 90.83(7) . .
N2 Pd2 N2 180.00(10) 7_646 .
P1 Pd1 P1 96.89(3) . 2_755
P1 Pd1 Cl1 86.40(2) . .
P1 Pd1 Cl1 176.35(2) 2_755 .
P1 Pd1 Cl1 176.35(2) . 2_755
P1 Pd1 Cl1 86.40(2) 2_755 2_755
Cl1 Pd1 Cl1 90.35(3) . 2_755
O1 P1 N1 98.76(8) . .
O1 P1 C10 102.61(9) . .
N1 P1 C10 105.98(10) . .
O1 P1 Pd1 117.16(6) . .
N1 P1 Pd1 116.06(7) . .
C10 P1 Pd1 114.24(8) . .
C1 O1 P1 116.01(13) . .
C16 O3 Pd2 124.89(14) . .
C22 O4 C24 106.17(17) . .
C7 N1 C8 116.93(18) . .
C7 N1 P1 120.83(15) . .
C8 N1 P1 121.45(14) . .
C22 N2 C23 109.02(19) . .
C22 N2 Pd2 125.35(15) . .
C23 N2 Pd2 125.60(15) . .
C2 C1 C6 122.5(2) . .
C2 C1 O1 118.0(2) . .
C6 C1 O1 119.41(19) . .
C1 C2 C3 118.0(2) . .
C1 C2 H2 121.0 . .
C3 C2 H2 121.0 . .
C4 C3 C2 121.2(2) . .
C4 C3 H3 119.4 . .
C2 C3 H3 119.4 . .
C5 C4 C3 120.1(2) . .
C5 C4 H4 120.0 . .
C3 C4 H4 120.0 . .
C4 C5 C6 120.0(2) . .
C4 C5 H5 120.0 . .
C6 C5 H5 120.0 . .
C1 C6 C5 118.3(2) . .
C1 C6 C7 122.7(2) . .
C5 C6 C7 119.0(2) . .
O2 C7 N1 121.2(2) . .
O2 C7 C6 122.7(2) . .
N1 C7 C6 116.0(2) . .
N1 C8 C9 109.85(18) . .
N1 C8 H8A 109.7 . .
C9 C8 H8A 109.7 . .
N1 C8 H8B 109.7 . .
C9 C8 H8B 109.7 . .
H8A C8 H8B 108.2 . .
C8 C9 Cl2 108.69(16) . .
C8 C9 H9A 110.0 . .
Cl2 C9 H9A 110.0 . .
C8 C9 H9B 110.0 . .
Cl2 C9 H9B 110.0 . .
H9A C9 H9B 108.3 . .
C15 C10 C11 120.4(2) . .
C15 C10 P1 119.52(17) . .
C11 C10 P1 120.03(17) . .
C12 C11 C10 119.0(2) . .
C12 C11 H11 120.5 . .
C10 C11 H11 120.5 . .
C11 C12 C13 120.8(2) . .
C11 C12 H12 119.6 . .
C13 C12 H12 119.6 . .
C14 C13 C12 119.9(2) . .
C14 C13 H13 120.0 . .
C12 C13 H13 120.0 . .
C13 C14 C15 120.5(2) . .
C13 C14 H14 119.7 . .
C15 C14 H14 119.7 . .
C14 C15 C10 119.4(2) . .
C14 C15 H15 120.3 . .
C10 C15 H15 120.3 . .
O3 C16 C21 126.0(2) . .
O3 C16 C17 116.5(2) . .
C21 C16 C17 117.4(2) . .
C18 C17 C16 121.1(2) . .
C18 C17 H17 119.4 . .
C16 C17 H17 119.4 . .
C17 C18 C19 120.9(2) . .
C17 C18 H18 119.5 . .
C19 C18 H18 119.5 . .
C20 C19 C18 119.4(2) . .
C20 C19 H19 120.3 . .
C18 C19 H19 120.3 . .
C19 C20 C21 121.2(2) . .
C19 C20 H20 119.4 . .
C21 C20 H20 119.4 . .
C20 C21 C16 119.9(2) . .
C20 C21 C22 118.7(2) . .
C16 C21 C22 121.4(2) . .
N2 C22 O4 115.5(2) . .
N2 C22 C21 126.9(2) . .
O4 C22 C21 117.6(2) . .
N2 C23 C24 102.04(19) . .
N2 C23 H23A 111.4 . .
C24 C23 H23A 111.4 . .
N2 C23 H23B 111.4 . .
C24 C23 H23B 111.4 . .
H23A C23 H23B 109.2 . .
O4 C24 C23 104.62(18) . .
O4 C24 H24A 110.8 . .
C23 C24 H24A 110.8 . .
O4 C24 H24B 110.8 . .
C23 C24 H24B 110.8 . .
H24A C24 H24B 108.9 . .

loop_
_geom_bond_atom_site_label_1
_geom_bond_atom_site_label_2
_geom_bond_distance
_geom_bond_site_symmetry_2
Pd2 O3 1.9803(15) 7_646
Pd2 O3 1.9803(15) .
Pd2 N2 1.9864(18) 7_646
Pd2 N2 1.9864(18) .
Pd1 P1 2.2359(6) .
Pd1 P1 2.2359(6) 2_755
Pd1 Cl1 2.3484(5) .
Pd1 Cl1 2.3484(5) 2_755
Cl2 C9 1.788(2) .
P1 O1 1.6147(15) .
P1 N1 1.7021(19) .
P1 C10 1.784(2) .
O1 C1 1.400(3) .
O2 C7 1.216(3) .
O3 C16 1.317(3) .
O4 C22 1.352(3) .
O4 C24 1.461(3) .
N1 C7 1.393(3) .
N1 C8 1.485(3) .
N2 C22 1.282(3) .
N2 C23 1.480(3) .
C1 C2 1.379(3) .
C1 C6 1.389(3) .
C2 C3 1.390(4) .
C2 H2 0.9500 .
C3 C4 1.386(4) .
C3 H3 0.9500 .
C4 C5 1.381(3) .
C4 H4 0.9500 .
C5 C6 1.405(3) .
C5 H5 0.9500 .
C6 C7 1.486(3) .
C8 C9 1.513(3) .
C8 H8A 0.9900 .
C8 H8B 0.9900 .
C9 H9A 0.9900 .
C9 H9B 0.9900 .
C10 C15 1.388(3) .
C10 C11 1.405(3) .
C11 C12 1.375(3) .
C11 H11 0.9500 .
C12 C13 1.387(3) .
C12 H12 0.9500 .
C13 C14 1.379(4) .
C13 H13 0.9500 .
C14 C15 1.385(3) .
C14 H14 0.9500 .
C15 H15 0.9500 .
C16 C21 1.411(3) .
C16 C17 1.417(3) .
C17 C18 1.376(4) .
C17 H17 0.9500 .
C18 C19 1.386(4) .
C18 H18 0.9500 .
C19 C20 1.369(3) .
C19 H19 0.9500 .
C20 C21 1.410(3) .
C20 H20 0.9500 .
C21 C22 1.448(3) .
C23 C24 1.515(3) .
C23 H23A 0.9900 .
C23 H23B 0.9900 .
C24 H24A 0.9900 .
C24 H24B 0.9900 .

loop_
_geom_torsion_atom_site_label_1
_geom_torsion_atom_site_label_2
_geom_torsion_atom_site_label_3
_geom_torsion_atom_site_label_4
_geom_torsion
_geom_torsion_site_symmetry_1
P1 Pd1 P1 O1 20.02(6) 2_755
Cl1 Pd1 P1 O1 -161.57(7) .
Cl1 Pd1 P1 O1 -134.3(3) 2_755
P1 Pd1 P1 N1 136.21(7) 2_755
Cl1 Pd1 P1 N1 -45.38(7) .
Cl1 Pd1 P1 N1 -18.1(3) 2_755
P1 Pd1 P1 C10 -99.99(8) 2_755
Cl1 Pd1 P1 C10 78.43(8) .
Cl1 Pd1 P1 C10 105.7(3) 2_755
N1 P1 O1 C1 -55.92(16) .
C10 P1 O1 C1 -164.59(15) .
Pd1 P1 O1 C1 69.43(15) .
O3 Pd2 O3 C16 110(100) 7_646
N2 Pd2 O3 C16 -157.45(19) 7_646
N2 Pd2 O3 C16 22.55(19) .
O1 P1 N1 C7 43.44(18) .
C10 P1 N1 C7 149.33(17) .
Pd1 P1 N1 C7 -82.68(17) .
O1 P1 N1 C8 -147.07(16) .
C10 P1 N1 C8 -41.17(19) .
Pd1 P1 N1 C8 86.81(16) .
O3 Pd2 N2 C22 161.8(2) 7_646
O3 Pd2 N2 C22 -18.2(2) .
N2 Pd2 N2 C22 -31(100) 7_646
O3 Pd2 N2 C23 -16.06(18) 7_646
O3 Pd2 N2 C23 163.94(18) .
N2 Pd2 N2 C23 152(100) 7_646
P1 O1 C1 C2 -143.13(17) .
P1 O1 C1 C6 38.5(3) .
C6 C1 C2 C3 -1.8(3) .
O1 C1 C2 C3 179.9(2) .
C1 C2 C3 C4 0.4(4) .
C2 C3 C4 C5 1.4(4) .
C3 C4 C5 C6 -2.0(4) .
C2 C1 C6 C5 1.2(3) .
O1 C1 C6 C5 179.55(19) .
C2 C1 C6 C7 -175.0(2) .
O1 C1 C6 C7 3.4(3) .
C4 C5 C6 C1 0.7(3) .
C4 C5 C6 C7 177.0(2) .
C8 N1 C7 O2 0.5(3) .
P1 N1 C7 O2 170.42(18) .
C8 N1 C7 C6 178.39(18) .
P1 N1 C7 C6 -11.7(3) .
C1 C6 C7 O2 161.3(2) .
C5 C6 C7 O2 -14.8(3) .
C1 C6 C7 N1 -16.5(3) .
C5 C6 C7 N1 167.3(2) .
C7 N1 C8 C9 -76.5(2) .
P1 N1 C8 C9 113.64(19) .
N1 C8 C9 Cl2 179.27(15) .
O1 P1 C10 C15 -134.64(18) .
N1 P1 C10 C15 122.27(19) .
Pd1 P1 C10 C15 -6.8(2) .
O1 P1 C10 C11 44.2(2) .
N1 P1 C10 C11 -58.9(2) .
Pd1 P1 C10 C11 172.02(16) .
C15 C10 C11 C12 -0.7(3) .
P1 C10 C11 C12 -179.48(18) .
C10 C11 C12 C13 -0.6(4) .
C11 C12 C13 C14 1.4(4) .
C12 C13 C14 C15 -1.0(4) .
C13 C14 C15 C10 -0.3(4) .
C11 C10 C15 C14 1.1(3) .
P1 C10 C15 C14 179.89(19) .
Pd2 O3 C16 C21 -16.1(3) .
Pd2 O3 C16 C17 165.07(16) .
O3 C16 C17 C18 -179.4(2) .
C21 C16 C17 C18 1.7(4) .
C16 C17 C18 C19 -0.2(4) .
C17 C18 C19 C20 -0.7(4) .
C18 C19 C20 C21 0.0(4) .
C19 C20 C21 C16 1.5(4) .
C19 C20 C21 C22 -176.7(2) .
O3 C16 C21 C20 178.9(2) .
C17 C16 C21 C20 -2.3(3) .
O3 C16 C21 C22 -3.0(4) .
C17 C16 C21 C22 175.8(2) .
C23 N2 C22 O4 4.0(3) .
Pd2 N2 C22 O4 -174.10(14) .
C23 N2 C22 C21 -174.9(2) .
Pd2 N2 C22 C21 7.0(3) .
C24 O4 C22 N2 6.9(3) .
C24 O4 C22 C21 -174.1(2) .
C20 C21 C22 N2 -173.8(2) .
C16 C21 C22 N2 8.0(4) .
C20 C21 C22 O4 7.3(3) .
C16 C21 C22 O4 -170.9(2) .
C22 N2 C23 C24 -12.5(3) .
Pd2 N2 C23 C24 165.58(16) .
C22 O4 C24 C23 -14.3(2) .
N2 C23 C24 O4 15.8(2) .
